data_7113692
loop_
_publ_author_name
'Baker, Robert J.'
'Jones, Cameron'

_publ_section_title
;
 The reaction of "GaI" with a 1,3-diyne: synthesis, characterisation and
 reactivity of a novel C--C coupled ene--diyne--bis(gem-organodigallium(III))
 complex
;
_journal_coden_ASTM CHCOFS
_journal_issue 3
_journal_name_full
;
 Chemical Communications (Cambridge, United Kingdom)
;
_journal_page_first 390
_journal_page_last 391
_journal_paper_doi 10.1039/b210868m
_journal_year 2003
_chemical_formula_sum 'C40 H64 Ga4 I8 O2 Si4'
_chemical_formula_weight 1983.35
_space_group_IT_number 14
_symmetry_cell_setting monoclinic
_symmetry_space_group_name_Hall '-P 2ybc'
_symmetry_space_group_name_H-M 'P 1 21/c 1'
_atom_sites_solution_hydrogens geom
_atom_sites_solution_primary direct
_atom_sites_solution_secondary difmap
_audit_creation_method SHELXL-97
_cell_angle_alpha 90.00
_cell_angle_beta 94.52(3)
_cell_angle_gamma 90.00
_cell_formula_units_Z 2
_cell_length_a 11.973(2)
_cell_length_b 22.496(5)
_cell_length_c 11.547(2)
_cell_measurement_temperature 150(2)
_cell_volume 3100.4(10)
_computing_structure_refinement 'SHELXL-97 (Sheldrick, 1997)'
_computing_structure_solution 'SHELXS-97 (Sheldrick, 1990)'
_diffrn_ambient_temperature 150(2)
_diffrn_measured_fraction_theta_full 0.985
_diffrn_measured_fraction_theta_max 0.985
_diffrn_measurement_device_type 'Nonius Kappa CCD'
_diffrn_radiation_monochromator graphite
_diffrn_radiation_source 'fine-focus sealed tube'
_diffrn_radiation_type MoK\a
_diffrn_radiation_wavelength 0.71073
_diffrn_reflns_av_R_equivalents 0.0613
_diffrn_reflns_av_sigmaI/netI 0.0520
_diffrn_reflns_limit_h_max 14
_diffrn_reflns_limit_h_min -13
_diffrn_reflns_limit_k_max 26
_diffrn_reflns_limit_k_min -26
_diffrn_reflns_limit_l_max 13
_diffrn_reflns_limit_l_min -13
_diffrn_reflns_number 22616
_diffrn_reflns_theta_full 25.01
_diffrn_reflns_theta_max 25.01
_diffrn_reflns_theta_min 2.97
_exptl_absorpt_coefficient_mu 5.809
_exptl_absorpt_correction_T_max 0.82
_exptl_absorpt_correction_T_min 0.71
_exptl_absorpt_correction_type 'Sortav (Blessing)'
_exptl_crystal_colour colourless
_exptl_crystal_density_diffrn 2.124
_exptl_crystal_density_method 'not measured'
_exptl_crystal_description prism
_exptl_crystal_F_000 1848
_exptl_crystal_size_max 0.15
_exptl_crystal_size_mid 0.15
_exptl_crystal_size_min 0.10
_refine_diff_density_max 3.859
_refine_diff_density_min -1.404
_refine_diff_density_rms 0.210
_refine_ls_extinction_method none
_refine_ls_goodness_of_fit_ref 1.094
_refine_ls_hydrogen_treatment mixed
_refine_ls_matrix_type full
_refine_ls_number_parameters 236
_refine_ls_number_reflns 5377
_refine_ls_number_restraints 0
_refine_ls_restrained_S_all 1.094
_refine_ls_R_factor_all 0.0866
_refine_ls_R_factor_gt 0.0642
_refine_ls_shift/su_max 0.000
_refine_ls_shift/su_mean 0.000
_refine_ls_structure_factor_coef Fsqd
_refine_ls_weighting_details 'calc w=1/[\s^2^(Fo^2^)+(0.0578P)^2^+57.1251P] where P=(Fo^2^+2Fc^2^)/3'
_refine_ls_weighting_scheme calc
_refine_ls_wR_factor_gt 0.1532
_refine_ls_wR_factor_ref 0.1645
_reflns_number_gt 4224
_reflns_number_total 5377
_reflns_threshold_expression >2sigma(I)
_cod_duplicate_entry 7103952
_cod_data_source_file b210868m.txt
_cod_data_source_block compound_4
_cod_original_cell_volume 3100.4(11)
_cod_original_sg_symbol_H-M P2(1)/c
_cod_database_code 7113692

loop_
_symmetry_equiv_pos_as_xyz
'x, y, z'
'-x, y+1/2, -z+1/2'
'-x, -y, -z'
'x, -y-1/2, z-1/2'

loop_
_atom_site_label
_atom_site_type_symbol
_atom_site_fract_x
_atom_site_fract_y
_atom_site_fract_z
_atom_site_U_iso_or_equiv
_atom_site_adp_type
_atom_site_occupancy
_atom_site_symmetry_multiplicity
_atom_site_calc_flag
_atom_site_refinement_flags
I1 I 0.35883(9) 0.71794(4) 0.68193(9) 0.0557(3) Uani 1 1 d .
I2 I 0.61239(7) 0.60723(4) 0.80696(8) 0.0471(3) Uani 1 1 d .
I3 I 0.12069(7) 0.46147(4) 0.66267(9) 0.0519(3) Uani 1 1 d .
I4 I 0.43083(9) 0.43996(4) 0.84058(7) 0.0518(3) Uani 1 1 d .
Ga1 Ga 0.42117(11) 0.60991(6) 0.69701(11) 0.0367(3) Uani 1 1 d .
Ga2 Ga 0.32852(11) 0.47840(6) 0.65580(11) 0.0347(3) Uani 1 1 d .
Si1 Si 0.2761(3) 0.57910(15) 0.4572(3) 0.0332(7) Uani 1 1 d .
Si2 Si 0.2857(3) 0.31612(16) 0.5468(3) 0.0440(9) Uani 1 1 d .
O1 O 0.3148(7) 0.5811(4) 0.8119(7) 0.039(2) Uani 1 1 d .
C1 C 0.3861(9) 0.5494(5) 0.5712(9) 0.026(2) Uani 1 1 d .
C2 C 0.4891(9) 0.5281(5) 0.5159(9) 0.028(2) Uani 1 1 d .
C3 C 0.2248(11) 0.5186(6) 0.3556(11) 0.043(3) Uani 1 1 d .
H3A H 0.1753 0.5351 0.2945 0.065 Uiso 1 1 calc R
H3B H 0.1854 0.4894 0.3973 0.065 Uiso 1 1 calc R
H3C H 0.2875 0.5003 0.3227 0.065 Uiso 1 1 calc R
C4 C 0.1529(11) 0.6110(6) 0.5252(13) 0.051(3) Uani 1 1 d .
H4A H 0.1697 0.6140 0.6077 0.076 Uiso 1 1 calc R
H4B H 0.0891 0.5856 0.5093 0.076 Uiso 1 1 calc R
H4C H 0.1365 0.6498 0.4936 0.076 Uiso 1 1 calc R
C5 C 0.3371(12) 0.6366(6) 0.3670(12) 0.051(3) Uani 1 1 d .
H5A H 0.2788 0.6545 0.3168 0.076 Uiso 1 1 calc R
H5B H 0.3914 0.6187 0.3210 0.076 Uiso 1 1 calc R
H5C H 0.3727 0.6665 0.4164 0.076 Uiso 1 1 calc R
C6 C 0.4292(10) 0.4282(5) 0.5123(9) 0.029(2) Uani 1 1 d .
C7 C 0.3678(10) 0.3867(5) 0.5372(10) 0.034(3) Uani 1 1 d .
C8 C 0.1584(13) 0.3206(8) 0.4465(17) 0.073(5) Uani 1 1 d .
H8A H 0.1051 0.3465 0.4785 0.109 Uiso 1 1 calc R
H8B H 0.1264 0.2817 0.4357 0.109 Uiso 1 1 calc R
H8C H 0.1774 0.3359 0.3730 0.109 Uiso 1 1 calc R
C9 C 0.2610(17) 0.3010(7) 0.7038(15) 0.075(5) Uani 1 1 d .
H9A H 0.2302 0.3358 0.7372 0.113 Uiso 1 1 calc R
H9B H 0.3308 0.2910 0.7460 0.113 Uiso 1 1 calc R
H9C H 0.2095 0.2685 0.7079 0.113 Uiso 1 1 calc R
C10 C 0.3822(13) 0.2578(6) 0.4944(14) 0.059(4) Uani 1 1 d .
H10A H 0.3438 0.2203 0.4883 0.088 Uiso 1 1 calc R
H10B H 0.4469 0.2543 0.5486 0.088 Uiso 1 1 calc R
H10C H 0.4052 0.2690 0.4197 0.088 Uiso 1 1 calc R
C11 C 0.3000(11) 0.5912(6) 0.9161(11) 0.041(3) Uani 1 1 d .
C12 C 0.2317(13) 0.5508(7) 0.9798(12) 0.057(4) Uani 1 1 d .
H12A H 0.1987 0.5213 0.9275 0.085 Uiso 1 1 calc R
H12B H 0.1736 0.5728 1.0132 0.085 Uiso 1 1 calc R
H12C H 0.2780 0.5316 1.0404 0.085 Uiso 1 1 calc R
C13 C 0.3510(13) 0.6447(7) 0.9765(13) 0.057(4) Uani 1 1 d .
H13A H 0.4179 0.6557 0.9413 0.086 Uiso 1 1 calc R
H13B H 0.3690 0.6356 1.0571 0.086 Uiso 1 1 calc R
H13C H 0.2986 0.6770 0.9700 0.086 Uiso 1 1 calc R
C14 C 0.0135(19) 0.6681(11) 1.049(2) 0.096(6) Uiso 1 1 d .
C15 C 0.065(2) 0.6960(12) 0.947(2) 0.110(7) Uiso 1 1 d .
H15 H 0.1083 0.7303 0.9525 0.132 Uiso 1 1 calc R
C16 C 0.0419(18) 0.6661(10) 0.8461(19) 0.093(6) Uiso 1 1 d .
H16 H 0.0754 0.6818 0.7828 0.111 Uiso 1 1 calc R
C17 C -0.020(3) 0.6182(14) 0.822(3) 0.137(10) Uiso 1 1 d .
H17 H -0.0309 0.6028 0.7476 0.165 Uiso 1 1 calc R
C18 C -0.066(3) 0.5939(13) 0.909(3) 0.131(9) Uiso 1 1 d .
H18 H -0.1100 0.5600 0.8970 0.157 Uiso 1 1 calc R
C19 C -0.0490(19) 0.6192(10) 1.021(2) 0.094(6) Uiso 1 1 d .
H19 H -0.0835 0.6007 1.0807 0.113 Uiso 1 1 calc R
C20 C 0.033(2) 0.6875(14) 1.159(3) 0.140(10) Uiso 1 1 d .
H20A H -0.0324 0.7075 1.1828 0.211 Uiso 1 1 calc R
H20B H 0.0952 0.7145 1.1641 0.211 Uiso 1 1 calc R
H20C H 0.0499 0.6542 1.2098 0.211 Uiso 1 1 calc R

loop_
_atom_site_aniso_label
_atom_site_aniso_U_11
_atom_site_aniso_U_22
_atom_site_aniso_U_33
_atom_site_aniso_U_23
_atom_site_aniso_U_13
_atom_site_aniso_U_12
I1 0.0675(6) 0.0341(5) 0.0660(6) -0.0057(4) 0.0084(5) 0.0092(4)
I2 0.0395(5) 0.0573(6) 0.0438(5) -0.0144(4) -0.0015(4) 0.0025(4)
I3 0.0356(5) 0.0595(6) 0.0620(6) 0.0023(5) 0.0122(4) -0.0067(4)
I4 0.0679(6) 0.0522(6) 0.0348(5) 0.0077(4) 0.0010(4) 0.0096(5)
Ga1 0.0394(8) 0.0336(7) 0.0373(7) -0.0043(6) 0.0044(6) 0.0022(6)
Ga2 0.0329(7) 0.0365(7) 0.0353(7) 0.0041(6) 0.0061(5) -0.0006(6)
Si1 0.0276(16) 0.0371(18) 0.0350(18) 0.0035(14) 0.0028(13) 0.0064(14)
Si2 0.043(2) 0.0348(19) 0.055(2) 0.0045(16) 0.0089(17) -0.0115(16)
O1 0.038(5) 0.047(5) 0.034(5) -0.006(4) 0.005(4) 0.006(4)
C1 0.021(5) 0.028(6) 0.031(6) 0.002(5) 0.008(4) 0.000(4)
C2 0.029(6) 0.034(6) 0.022(5) 0.000(5) 0.002(4) 0.001(5)
C3 0.049(8) 0.040(7) 0.040(7) -0.002(6) -0.003(6) 0.008(6)
C4 0.036(7) 0.051(8) 0.064(9) -0.008(7) 0.004(6) 0.007(6)
C5 0.045(8) 0.054(9) 0.052(8) 0.018(7) 0.000(6) -0.003(7)
C6 0.037(6) 0.030(6) 0.022(5) -0.006(5) 0.007(5) 0.005(5)
C7 0.033(6) 0.029(6) 0.038(7) 0.001(5) -0.001(5) 0.002(5)
C8 0.046(9) 0.059(10) 0.109(14) -0.012(9) -0.018(9) -0.014(8)
C9 0.108(14) 0.046(9) 0.077(11) 0.013(8) 0.039(10) -0.018(9)
C10 0.065(10) 0.038(8) 0.074(10) 0.005(7) 0.014(8) 0.001(7)
C11 0.038(7) 0.049(8) 0.037(7) -0.007(6) 0.004(5) 0.019(6)
C12 0.062(9) 0.072(11) 0.037(7) -0.002(7) 0.015(7) 0.012(8)
C13 0.056(9) 0.071(10) 0.046(8) -0.011(7) 0.009(7) 0.001(8)

loop_
_atom_type_symbol
_atom_type_description
_atom_type_scat_dispersion_real
_atom_type_scat_dispersion_imag
_atom_type_scat_source
C C 0.0033 0.0016 'International Tables Vol C Tables 4.2.6.8 and 6.1.1.4'
H H 0.0000 0.0000 'International Tables Vol C Tables 4.2.6.8 and 6.1.1.4'
Si Si 0.0817 0.0704 'International Tables Vol C Tables 4.2.6.8 and 6.1.1.4'
Ga Ga 0.2307 1.6083 'International Tables Vol C Tables 4.2.6.8 and 6.1.1.4'
I I -0.4742 1.8119 'International Tables Vol C Tables 4.2.6.8 and 6.1.1.4'
O O 0.0106 0.0060 'International Tables Vol C Tables 4.2.6.8 and 6.1.1.4'

loop_
_geom_angle_atom_site_label_1
_geom_angle_atom_site_label_2
_geom_angle_atom_site_label_3
_geom_angle
_geom_angle_site_symmetry_1
_geom_angle_site_symmetry_3
C1 Ga1 O1 98.7(4) . .
C1 Ga1 I2 118.4(3) . .
O1 Ga1 I2 104.8(2) . .
C1 Ga1 I1 123.6(3) . .
O1 Ga1 I1 98.9(2) . .
I2 Ga1 I1 107.83(6) . .
C1 Ga2 C6 80.2(4) . .
C1 Ga2 I3 120.6(3) . .
C6 Ga2 I3 120.0(3) . .
C1 Ga2 I4 121.1(3) . .
C6 Ga2 I4 100.7(3) . .
I3 Ga2 I4 109.58(6) . .
C5 Si1 C3 106.3(7) . .
C5 Si1 C4 109.2(7) . .
C3 Si1 C4 108.2(6) . .
C5 Si1 C1 110.6(6) . .
C3 Si1 C1 110.7(5) . .
C4 Si1 C1 111.7(6) . .
C8 Si2 C7 109.2(7) . .
C8 Si2 C10 109.6(8) . .
C7 Si2 C10 103.5(6) . .
C8 Si2 C9 115.4(9) . .
C7 Si2 C9 109.3(7) . .
C10 Si2 C9 109.2(8) . .
C11 O1 Ga1 136.0(9) . .
C2 C1 Si1 111.2(7) . .
C2 C1 Ga1 112.9(7) . .
Si1 C1 Ga1 110.8(5) . .
C2 C1 Ga2 106.0(7) . .
Si1 C1 Ga2 111.5(5) . .
Ga1 C1 Ga2 104.2(5) . .
C2 C2 C6 115.3(12) 3_666 3_666
C2 C2 C1 126.5(13) 3_666 .
C6 C2 C1 118.1(9) 3_666 .
C7 C6 C2 173.6(12) . 3_666
C7 C6 Ga2 81.7(7) . .
C2 C6 Ga2 102.8(7) 3_666 .
C6 C7 Si2 167.7(10) . .
O1 C11 C12 119.9(12) . .
O1 C11 C13 120.7(12) . .
C12 C11 C13 119.4(12) . .
C20 C14 C19 123(3) . .
C20 C14 C15 124(2) . .
C19 C14 C15 114(2) . .
C16 C15 C14 113(2) . .
C17 C16 C15 131(3) . .
C18 C17 C16 117(3) . .
C17 C18 C19 120(3) . .
C14 C19 C18 126(2) . .

loop_
_geom_bond_atom_site_label_1
_geom_bond_atom_site_label_2
_geom_bond_distance
_geom_bond_site_symmetry_2
I1 Ga1 2.5442(17) .
I2 Ga1 2.5296(18) .
I3 Ga2 2.5247(16) .
I4 Ga2 2.5276(17) .
Ga1 C1 2.011(11) .
Ga1 O1 2.017(8) .
Ga2 C1 2.021(10) .
Ga2 C6 2.406(10) .
Si1 C5 1.847(13) .
Si1 C3 1.868(13) .
Si1 C4 1.869(13) .
Si1 C1 1.909(11) .
Si2 C8 1.843(16) .
Si2 C7 1.876(12) .
Si2 C10 1.879(15) .
Si2 C9 1.891(16) .
O1 C11 1.251(14) .
C1 C2 1.510(14) .
C2 C2 1.35(2) 3_666
C2 C6 1.443(16) 3_666
C6 C7 1.235(16) .
C6 C2 1.443(16) 3_666
C11 C12 1.46(2) .
C11 C13 1.50(2) .
C14 C20 1.35(3) .
C14 C19 1.35(3) .
C14 C15 1.51(3) .
C15 C16 1.35(3) .
C16 C17 1.33(3) .
C17 C18 1.29(4) .
C18 C19 1.42(3) .
